data_4127568
loop_
_publ_author_name
'Alharis, Raed A.'
'McMullin, Claire L.'
'Davies, David L.'
'Singh, Kuldip'
'Macgregor, Stuart A.'

_publ_section_title
;
 The Importance of Kinetic and Thermodynamic Control when Assessing
 Mechanisms of Carboxylate-Assisted C-H Activation.
;
_journal_issue 22
_journal_name_full 'Journal of the American Chemical Society'
_journal_page_first 8896
_journal_page_last 8906
_journal_paper_doi 10.1021/jacs.9b02073
_journal_volume 141
_journal_year 2019
_chemical_formula_moiety 'C20 H21 Cl F3 N2 Rh, 0.5(C H2 Cl2)'
_chemical_formula_sum 'C20.5 H22 Cl2 F3 N2 Rh'
_chemical_formula_weight 527.21
_space_group_IT_number 14
_space_group_name_Hall '-P 2yn'
_space_group_name_H-M_alt 'P 1 21/n 1'
_symmetry_cell_setting monoclinic
_symmetry_space_group_name_Hall '-P 2yn'
_symmetry_space_group_name_H-M 'P 1 21/n 1'
_atom_sites_solution_hydrogens geom
_atom_sites_solution_primary direct
_atom_sites_solution_secondary difmap
_audit_creation_method SHELXL-97
_cell_angle_alpha 90.00
_cell_angle_beta 102.896(10)
_cell_angle_gamma 90.00
_cell_formula_units_Z 8
_cell_length_a 14.863(7)
_cell_length_b 15.107(7)
_cell_length_c 19.157(8)
_cell_measurement_reflns_used 649
_cell_measurement_temperature 150(2)
_cell_measurement_theta_max 23.519
_cell_measurement_theta_min 2.182
_cell_volume 4193(3)
_computing_cell_refinement 'Bruker SMART'
_computing_data_collection 'Bruker SMART'
_computing_data_reduction 'Bruker SHELXTL'
_computing_molecular_graphics 'Bruker SHELXTL'
_computing_publication_material 'Bruker SHELXTL'
_computing_structure_refinement 'SHELXL-97 (Sheldrick, 1997)'
_computing_structure_solution 'SHELXS-97 (Sheldrick, 1990)'
_diffrn_ambient_temperature 150(2)
_diffrn_measured_fraction_theta_full 0.999
_diffrn_measured_fraction_theta_max 0.999
_diffrn_measurement_device_type 'Bruker Apex 2000 CCD area detector'
_diffrn_measurement_method 'phi and omega scans'
_diffrn_radiation_monochromator graphite
_diffrn_radiation_source 'fine-focus sealed tube'
_diffrn_radiation_type MoK\a
_diffrn_radiation_wavelength 0.71073
_diffrn_reflns_av_R_equivalents 0.2178
_diffrn_reflns_av_sigmaI/netI 0.2363
_diffrn_reflns_limit_h_max 18
_diffrn_reflns_limit_h_min -18
_diffrn_reflns_limit_k_max 18
_diffrn_reflns_limit_k_min -18
_diffrn_reflns_limit_l_max 23
_diffrn_reflns_limit_l_min -23
_diffrn_reflns_number 32552
_diffrn_reflns_theta_full 26.00
_diffrn_reflns_theta_max 26.00
_diffrn_reflns_theta_min 1.57
_exptl_absorpt_coefficient_mu 1.105
_exptl_absorpt_correction_T_max 0.831
_exptl_absorpt_correction_T_min 0.602
_exptl_absorpt_correction_type empirical
_exptl_absorpt_process_details
;
absorption correction based on 3857 reflections(SADABS);Rint 0.0972 before
correction and 0.0673 after.
;
_exptl_crystal_colour orange
_exptl_crystal_density_diffrn 1.670
_exptl_crystal_density_method 'not measured'
_exptl_crystal_description plate
_exptl_crystal_F_000 2120
_exptl_crystal_size_max 0.21
_exptl_crystal_size_mid 0.16
_exptl_crystal_size_min 0.05
_refine_diff_density_max 1.262
_refine_diff_density_min -1.096
_refine_diff_density_rms 0.164
_refine_ls_extinction_method none
_refine_ls_goodness_of_fit_ref 0.852
_refine_ls_hydrogen_treatment constr
_refine_ls_matrix_type full
_refine_ls_number_parameters 524
_refine_ls_number_reflns 8239
_refine_ls_number_restraints 559
_refine_ls_restrained_S_all 0.827
_refine_ls_R_factor_all 0.1642
_refine_ls_R_factor_gt 0.0738
_refine_ls_shift/su_max 0.001
_refine_ls_shift/su_mean 0.000
_refine_ls_structure_factor_coef Fsqd
_refine_ls_weighting_details 'calc w=1/[\s^2^(Fo^2^)+(0.0305P)^2^+0.0000P] where P=(Fo^2^+2Fc^2^)/3'
_refine_ls_weighting_scheme calc
_refine_ls_wR_factor_gt 0.1159
_refine_ls_wR_factor_ref 0.1411
_reflns_number_gt 3952
_reflns_number_total 8239
_reflns_threshold_expression >2sigma(I)
_cod_data_source_file ja9b02073_si_003.cif
_cod_data_source_block 3b-CF3_14073
_cod_depositor_comments
;
The following automatic conversions were performed:

'_symmetry_cell_setting' value 'Monoclinic' changed to 'monoclinic'
according to
/home/data/users/saulius/crontab/automatic-downloads/current/ACS/lib/dictionaries/cif_core.dic
dictionary named 'cif_core.dic' version 2.4.2 from 2011-04-26.

Automatic conversion script
Id: cif_fix_values 4973 2017-02-22 13:04:09Z antanas 

2020-05-08
Z value and formula fixed to values more according to usual
chemical conventions.                 miguel
;
_cod_original_formula_sum 'C41 H44 Cl4 F6 N4 Rh2'
_cod_original_formula_weight 1054.42
_cod_original_formula_moiety '2(C20 H21 Cl F3 N2 Rh), C H2 Cl2'
_cod_original_formula_units_Z 4
_cod_original_sg_symbol_H-M P2(1)/n
_cod_database_code 4127568

loop_
_symmetry_equiv_pos_as_xyz
'x, y, z'
'-x+1/2, y+1/2, -z+1/2'
'-x, -y, -z'
'x-1/2, -y-1/2, z-1/2'

loop_
_atom_site_label
_atom_site_type_symbol
_atom_site_fract_x
_atom_site_fract_y
_atom_site_fract_z
_atom_site_U_iso_or_equiv
_atom_site_adp_type
_atom_site_occupancy
_atom_site_symmetry_multiplicity
_atom_site_calc_flag
_atom_site_refinement_flags
Rh1 Rh 0.42916(4) 0.80236(4) 0.81299(4) 0.0239(2) Uani 1 1 d U
Cl1 Cl 0.28668(14) 0.87764(13) 0.80878(14) 0.0374(7) Uani 1 1 d U
F1 F 0.2921(4) 0.3943(3) 0.9082(4) 0.090(3) Uani 1 1 d U
F2 F 0.1651(4) 0.4568(4) 0.8945(4) 0.093(2) Uani 1 1 d U
F3 F 0.2601(5) 0.4631(4) 0.9920(4) 0.090(2) Uani 1 1 d U
N1 N 0.3711(5) 0.7301(4) 0.7214(4) 0.0241(15) Uani 1 1 d U
N2 N 0.3312(5) 0.6521(4) 0.7353(4) 0.0246(16) Uani 1 1 d U
C1 C 0.3601(6) 0.7349(6) 0.6520(5) 0.032(2) Uani 1 1 d U
H1 H 0.3797 0.7834 0.6276 0.039 Uiso 1 1 calc R
C2 C 0.3161(6) 0.6602(5) 0.6184(5) 0.038(2) Uani 1 1 d U
H2 H 0.3013 0.6469 0.5686 0.046 Uiso 1 1 calc R
C3 C 0.2988(6) 0.6097(5) 0.6740(5) 0.031(2) Uani 1 1 d U
H3 H 0.2686 0.5539 0.6692 0.037 Uiso 1 1 calc R
C4 C 0.3321(6) 0.6344(5) 0.8069(5) 0.0262(19) Uani 1 1 d U
C5 C 0.2919(5) 0.5578(5) 0.8267(5) 0.028(2) Uani 1 1 d U
H5 H 0.2650 0.5145 0.7924 0.033 Uiso 1 1 calc R
C6 C 0.2928(6) 0.5478(5) 0.8983(5) 0.025(2) Uani 1 1 d U
C7 C 0.3286(5) 0.6113(5) 0.9474(5) 0.029(2) Uani 1 1 d U
H7 H 0.3249 0.6054 0.9960 0.035 Uiso 1 1 calc R
C8 C 0.3706(6) 0.6846(6) 0.9249(5) 0.034(2) Uani 1 1 d U
H8 H 0.3974 0.7278 0.9593 0.041 Uiso 1 1 calc R
C9 C 0.3751(5) 0.6972(5) 0.8550(5) 0.0241(18) Uani 1 1 d U
C10 C 0.5736(5) 0.8001(5) 0.8057(5) 0.0243(17) Uani 1 1 d U
C11 C 0.5682(5) 0.7900(5) 0.8779(5) 0.0262(17) Uani 1 1 d U
C12 C 0.5213(6) 0.8679(5) 0.8965(5) 0.0312(18) Uani 1 1 d U
C13 C 0.5071(6) 0.9268(5) 0.8370(5) 0.0292(19) Uani 1 1 d U
C14 C 0.5381(5) 0.8857(5) 0.7812(5) 0.0265(18) Uani 1 1 d U
C15 C 0.6048(6) 0.7167(5) 0.9266(5) 0.039(2) Uani 1 1 d U
H15A H 0.6024 0.6618 0.8991 0.058 Uiso 1 1 calc R
H15B H 0.5675 0.7102 0.9625 0.058 Uiso 1 1 calc R
H15C H 0.6689 0.7294 0.9506 0.058 Uiso 1 1 calc R
C16 C 0.5084(7) 0.8875(6) 0.9703(5) 0.050(3) Uani 1 1 d U
H16A H 0.5608 0.9224 0.9964 0.074 Uiso 1 1 calc R
H16B H 0.5047 0.8319 0.9958 0.074 Uiso 1 1 calc R
H16C H 0.4512 0.9212 0.9670 0.074 Uiso 1 1 calc R
C17 C 0.4650(6) 1.0165(5) 0.8353(5) 0.044(3) Uani 1 1 d U
H17A H 0.4407 1.0343 0.7854 0.066 Uiso 1 1 calc R
H17B H 0.5120 1.0590 0.8585 0.066 Uiso 1 1 calc R
H17C H 0.4146 1.0152 0.8607 0.066 Uiso 1 1 calc R
C18 C 0.5378(6) 0.9234(5) 0.7080(5) 0.036(2) Uani 1 1 d U
H18A H 0.5142 0.8788 0.6713 0.055 Uiso 1 1 calc R
H18B H 0.6008 0.9399 0.7056 0.055 Uiso 1 1 calc R
H18C H 0.4981 0.9759 0.6997 0.055 Uiso 1 1 calc R
C19 C 0.6181(6) 0.7406(5) 0.7636(5) 0.033(2) Uani 1 1 d U
H19A H 0.6735 0.7690 0.7542 0.049 Uiso 1 1 calc R
H19B H 0.5752 0.7273 0.7180 0.049 Uiso 1 1 calc R
H19C H 0.6355 0.6855 0.7902 0.049 Uiso 1 1 calc R
C20 C 0.2526(7) 0.4674(6) 0.9219(6) 0.041(2) Uani 1 1 d U
Rh1A Rh 0.92688(4) 0.81826(4) 0.74323(4) 0.0220(2) Uani 1 1 d U
Cl1A Cl 0.78400(14) 0.89608(13) 0.70545(13) 0.0320(6) Uani 1 1 d U
F1A F 0.7540(4) 0.4160(3) 0.6061(4) 0.073(2) Uani 1 1 d U
F2A F 0.6445(4) 0.4956(3) 0.5530(4) 0.071(2) Uani 1 1 d U
F3A F 0.7586(5) 0.4760(4) 0.5091(4) 0.086(2) Uani 1 1 d U
N1A N 0.8762(5) 0.7416(4) 0.8162(4) 0.0243(16) Uani 1 1 d U
N2A N 0.8422(4) 0.6624(4) 0.7899(4) 0.0237(16) Uani 1 1 d U
C1A C 0.8773(5) 0.7411(6) 0.8857(5) 0.029(2) Uani 1 1 d U
H1A H 0.8989 0.7881 0.9180 0.035 Uiso 1 1 calc R
C2A C 0.8426(5) 0.6628(5) 0.9037(5) 0.030(2) Uani 1 1 d U
H2A H 0.8344 0.6464 0.9497 0.035 Uiso 1 1 calc R
C3A C 0.8220(5) 0.6124(5) 0.8430(5) 0.026(2) Uani 1 1 d U
H3A H 0.7982 0.5538 0.8388 0.032 Uiso 1 1 calc R
C4A C 0.8332(5) 0.6494(5) 0.7153(5) 0.0233(19) Uani 1 1 d U
C5A C 0.7890(5) 0.5750(5) 0.6812(5) 0.027(2) Uani 1 1 d U
H5A H 0.7654 0.5304 0.7072 0.032 Uiso 1 1 calc R
C6A C 0.7807(5) 0.5681(5) 0.6087(5) 0.027(2) Uani 1 1 d U
C7A C 0.8124(6) 0.6343(5) 0.5707(5) 0.031(2) Uani 1 1 d U
H7A H 0.8047 0.6304 0.5203 0.037 Uiso 1 1 calc R
C8A C 0.8558(5) 0.7070(5) 0.6084(5) 0.027(2) Uani 1 1 d U
H8A H 0.8775 0.7525 0.5821 0.032 Uiso 1 1 calc R
C9A C 0.8694(5) 0.7171(5) 0.6813(5) 0.0209(17) Uani 1 1 d U
C10A C 1.0092(6) 0.9417(5) 0.7623(5) 0.0293(19) Uani 1 1 d U
C11A C 1.0135(5) 0.8996(5) 0.6940(5) 0.0276(18) Uani 1 1 d U
C12A C 1.0569(5) 0.8163(5) 0.7111(5) 0.0293(18) Uani 1 1 d U
C13A C 1.0708(5) 0.8033(6) 0.7849(5) 0.0309(18) Uani 1 1 d U
C14A C 1.0459(6) 0.8846(6) 0.8163(5) 0.0296(18) Uani 1 1 d U
C15A C 0.9852(6) 0.9425(6) 0.6232(5) 0.048(3) Uani 1 1 d U
H15D H 0.9851 0.8987 0.5855 0.073 Uiso 1 1 calc R
H15E H 1.0286 0.9902 0.6195 0.073 Uiso 1 1 calc R
H15F H 0.9231 0.9672 0.6178 0.073 Uiso 1 1 calc R
C16A C 1.0849(6) 0.7553(6) 0.6592(6) 0.051(3) Uani 1 1 d U
H16D H 1.1503 0.7644 0.6597 0.077 Uiso 1 1 calc R
H16E H 1.0477 0.7671 0.6111 0.077 Uiso 1 1 calc R
H16F H 1.0752 0.6939 0.6725 0.077 Uiso 1 1 calc R
C17A C 1.1125(6) 0.7248(5) 0.8264(5) 0.049(3) Uani 1 1 d U
H17D H 1.1099 0.6741 0.7941 0.073 Uiso 1 1 calc R
H17E H 1.0781 0.7109 0.8631 0.073 Uiso 1 1 calc R
H17F H 1.1769 0.7375 0.8494 0.073 Uiso 1 1 calc R
C18A C 1.0622(7) 0.9011(7) 0.8953(5) 0.063(3) Uani 1 1 d U
H18D H 1.1225 0.9294 0.9121 0.095 Uiso 1 1 calc R
H18E H 1.0611 0.8446 0.9204 0.095 Uiso 1 1 calc R
H18F H 1.0137 0.9399 0.9052 0.095 Uiso 1 1 calc R
C19A C 0.9717(6) 1.0309(5) 0.7667(6) 0.046(3) Uani 1 1 d U
H19D H 0.9079 1.0331 0.7388 0.069 Uiso 1 1 calc R
H19E H 1.0092 1.0740 0.7475 0.069 Uiso 1 1 calc R
H19F H 0.9730 1.0451 0.8168 0.069 Uiso 1 1 calc R
C20A C 0.7340(7) 0.4900(6) 0.5701(6) 0.040(2) Uani 1 1 d U
C21 C 0.6316(7) 0.8074(8) 0.5500(6) 0.077(3) Uani 1 1 d U
H21A H 0.6736 0.8211 0.5966 0.092 Uiso 1 1 calc R
H21B H 0.6698 0.7868 0.5169 0.092 Uiso 1 1 calc R
Cl2 Cl 0.5752(2) 0.9005(2) 0.5166(2) 0.0997(13) Uani 1 1 d U
Cl3 Cl 0.5559(2) 0.7221(2) 0.56199(17) 0.0814(10) Uani 1 1 d U

loop_
_atom_site_aniso_label
_atom_site_aniso_U_11
_atom_site_aniso_U_22
_atom_site_aniso_U_33
_atom_site_aniso_U_23
_atom_site_aniso_U_13
_atom_site_aniso_U_12
Rh1 0.0144(4) 0.0165(4) 0.0423(5) -0.0019(3) 0.0094(3) -0.0012(3)
Cl1 0.0170(12) 0.0215(12) 0.077(2) 0.0029(12) 0.0165(13) 0.0031(9)
F1 0.089(5) 0.024(3) 0.182(8) 0.020(4) 0.083(5) 0.000(3)
F2 0.030(3) 0.070(4) 0.166(7) 0.043(5) -0.003(4) -0.025(3)
F3 0.125(6) 0.072(5) 0.075(5) 0.020(4) 0.027(4) -0.045(4)
N1 0.021(4) 0.021(4) 0.031(4) 0.002(3) 0.009(3) 0.000(3)
N2 0.016(4) 0.014(3) 0.045(4) -0.004(3) 0.008(4) 0.003(3)
C1 0.028(6) 0.029(5) 0.043(5) 0.002(4) 0.012(5) -0.002(4)
C2 0.046(6) 0.032(5) 0.034(5) -0.006(4) 0.003(5) 0.003(4)
C3 0.020(5) 0.022(5) 0.053(6) -0.009(4) 0.013(5) -0.001(4)
C4 0.015(5) 0.015(4) 0.053(5) 0.006(4) 0.017(5) 0.000(3)
C5 0.012(5) 0.021(4) 0.055(6) -0.001(4) 0.018(5) 0.002(3)
C6 0.017(5) 0.019(4) 0.044(6) -0.003(4) 0.017(5) 0.008(3)
C7 0.010(5) 0.037(5) 0.042(6) 0.008(4) 0.009(4) -0.003(4)
C8 0.024(5) 0.030(5) 0.046(5) -0.001(4) 0.004(5) -0.001(4)
C9 0.009(4) 0.021(4) 0.045(5) 0.008(4) 0.009(4) 0.003(3)
C10 0.017(4) 0.021(4) 0.038(5) -0.005(3) 0.013(4) -0.008(3)
C11 0.010(3) 0.026(4) 0.040(5) 0.003(3) 0.000(3) -0.007(3)
C12 0.025(5) 0.030(4) 0.039(5) -0.009(3) 0.008(4) -0.007(3)
C13 0.017(4) 0.014(3) 0.058(6) -0.007(3) 0.011(5) -0.007(3)
C14 0.008(4) 0.027(4) 0.047(5) 0.003(3) 0.011(4) -0.005(3)
C15 0.026(5) 0.040(5) 0.050(7) 0.015(5) 0.009(5) 0.003(4)
C16 0.050(7) 0.050(6) 0.056(6) -0.020(5) 0.026(6) -0.023(5)
C17 0.036(6) 0.018(4) 0.080(9) -0.015(5) 0.018(6) -0.007(4)
C18 0.023(5) 0.027(5) 0.057(6) 0.006(4) 0.006(5) -0.016(4)
C19 0.022(5) 0.024(5) 0.054(7) -0.005(4) 0.014(5) 0.001(4)
C20 0.036(5) 0.029(5) 0.063(7) 0.010(5) 0.022(6) -0.003(4)
Rh1A 0.0115(4) 0.0171(4) 0.0385(5) 0.0003(3) 0.0077(3) -0.0010(3)
Cl1A 0.0133(11) 0.0217(12) 0.0604(19) -0.0008(11) 0.0071(12) 0.0032(9)
F1A 0.076(5) 0.022(3) 0.101(5) -0.002(3) -0.027(4) -0.011(3)
F2A 0.022(3) 0.050(4) 0.127(6) -0.023(4) -0.010(3) -0.011(3)
F3A 0.109(6) 0.072(4) 0.086(5) -0.047(4) 0.040(5) -0.041(4)
N1A 0.022(4) 0.013(3) 0.038(4) 0.001(3) 0.007(4) -0.001(3)
N2A 0.015(4) 0.018(4) 0.038(4) 0.003(3) 0.004(4) -0.002(3)
C1A 0.013(5) 0.039(5) 0.037(5) -0.004(4) 0.006(5) -0.003(4)
C2A 0.018(5) 0.032(5) 0.038(5) 0.005(4) 0.006(5) 0.001(4)
C3A 0.018(5) 0.023(4) 0.040(6) 0.008(4) 0.012(5) 0.001(4)
C4A 0.011(5) 0.023(4) 0.038(5) -0.003(4) 0.011(4) 0.002(3)
C5A 0.017(5) 0.019(4) 0.049(5) -0.006(4) 0.018(5) -0.004(3)
C6A 0.016(5) 0.021(4) 0.040(5) 0.003(4) -0.001(4) 0.005(3)
C7A 0.036(6) 0.026(5) 0.034(6) -0.003(4) 0.013(5) 0.007(4)
C8A 0.020(5) 0.022(4) 0.040(5) 0.005(4) 0.012(4) 0.003(4)
C9A 0.011(4) 0.015(4) 0.040(5) 0.000(3) 0.011(4) 0.004(3)
C10A 0.017(4) 0.018(3) 0.056(5) 0.002(3) 0.015(4) -0.009(3)
C11A 0.009(4) 0.028(4) 0.043(5) 0.007(3) 0.001(4) -0.009(3)
C12A 0.008(4) 0.025(4) 0.055(5) -0.007(4) 0.010(4) -0.005(3)
C13A 0.008(3) 0.029(4) 0.057(5) 0.009(4) 0.009(4) -0.002(3)
C14A 0.015(4) 0.032(4) 0.041(4) -0.002(3) 0.005(4) -0.010(3)
C15A 0.025(6) 0.058(7) 0.055(6) 0.013(5) -0.006(5) -0.029(5)
C16A 0.043(7) 0.041(6) 0.081(8) -0.017(6) 0.040(6) -0.013(5)
C17A 0.019(5) 0.039(5) 0.085(9) 0.026(5) 0.004(5) -0.003(4)
C18A 0.046(7) 0.101(9) 0.043(6) -0.014(6) 0.011(6) -0.019(6)
C19A 0.030(6) 0.021(4) 0.089(9) -0.007(5) 0.019(6) -0.002(4)
C20A 0.029(5) 0.034(5) 0.053(7) -0.011(5) 0.000(5) -0.007(4)
C21 0.047(8) 0.102(8) 0.079(10) -0.021(7) 0.012(7) 0.003(6)
Cl2 0.077(3) 0.108(3) 0.107(3) 0.012(2) 0.006(2) -0.003(2)
Cl3 0.092(3) 0.092(2) 0.062(3) -0.0176(19) 0.019(2) 0.002(2)

loop_
_atom_type_symbol
_atom_type_description
_atom_type_scat_dispersion_real
_atom_type_scat_dispersion_imag
_atom_type_scat_source
C C 0.0033 0.0016 'International Tables Vol C Tables 4.2.6.8 and 6.1.1.4'
H H 0.0000 0.0000 'International Tables Vol C Tables 4.2.6.8 and 6.1.1.4'
N N 0.0061 0.0033 'International Tables Vol C Tables 4.2.6.8 and 6.1.1.4'
F F 0.0171 0.0103 'International Tables Vol C Tables 4.2.6.8 and 6.1.1.4'
Cl Cl 0.1484 0.1585 'International Tables Vol C Tables 4.2.6.8 and 6.1.1.4'
Rh Rh -1.1178 0.9187 'International Tables Vol C Tables 4.2.6.8 and 6.1.1.4'

loop_
_geom_angle_atom_site_label_1
_geom_angle_atom_site_label_2
_geom_angle_atom_site_label_3
_geom_angle
C9 Rh1 N1 78.3(3)
C9 Rh1 C12 108.4(4)
N1 Rh1 C12 164.4(3)
C9 Rh1 C11 96.7(3)
N1 Rh1 C11 126.9(3)
C12 Rh1 C11 39.6(3)
C9 Rh1 C10 119.7(3)
N1 Rh1 C10 99.6(3)
C12 Rh1 C10 64.8(3)
C11 Rh1 C10 37.8(3)
C9 Rh1 C13 145.4(4)
N1 Rh1 C13 136.3(3)
C12 Rh1 C13 38.5(3)
C11 Rh1 C13 64.1(3)
C10 Rh1 C13 63.1(3)
C9 Rh1 C14 157.4(3)
N1 Rh1 C14 104.7(3)
C12 Rh1 C14 63.6(3)
C11 Rh1 C14 63.3(3)
C10 Rh1 C14 37.8(3)
C13 Rh1 C14 36.8(3)
C9 Rh1 Cl1 87.7(2)
N1 Rh1 Cl1 91.33(19)
C12 Rh1 Cl1 102.9(2)
C11 Rh1 Cl1 141.6(2)
C10 Rh1 Cl1 151.9(2)
C13 Rh1 Cl1 91.2(2)
C14 Rh1 Cl1 114.4(2)
C1 N1 N2 106.5(7)
C1 N1 Rh1 139.8(6)
N2 N1 Rh1 113.7(5)
C3 N2 N1 109.2(7)
C3 N2 C4 134.4(8)
N1 N2 C4 116.5(7)
N1 C1 C2 111.6(8)
N1 C1 H1 124.2
C2 C1 H1 124.2
C3 C2 C1 103.9(9)
C3 C2 H2 128.1
C1 C2 H2 128.1
N2 C3 C2 108.9(8)
N2 C3 H3 125.6
C2 C3 H3 125.6
C9 C4 N2 115.3(7)
C9 C4 C5 123.5(9)
N2 C4 C5 121.1(8)
C6 C5 C4 117.0(8)
C6 C5 H5 121.5
C4 C5 H5 121.5
C7 C6 C5 121.6(8)
C7 C6 C20 119.5(9)
C5 C6 C20 118.9(9)
C6 C7 C8 118.7(9)
C6 C7 H7 120.6
C8 C7 H7 120.6
C9 C8 C7 122.6(9)
C9 C8 H8 118.7
C7 C8 H8 118.7
C8 C9 C4 116.2(8)
C8 C9 Rh1 127.5(7)
C4 C9 Rh1 116.1(7)
C11 C10 C14 108.7(7)
C11 C10 C19 127.4(8)
C14 C10 C19 123.5(8)
C11 C10 Rh1 70.6(5)
C14 C10 Rh1 73.3(4)
C19 C10 Rh1 128.1(6)
C10 C11 C12 106.8(7)
C10 C11 C15 127.5(8)
C12 C11 C15 125.8(8)
C10 C11 Rh1 71.6(5)
C12 C11 Rh1 67.8(5)
C15 C11 Rh1 126.7(6)
C13 C12 C11 107.7(8)
C13 C12 C16 127.1(8)
C11 C12 C16 124.2(8)
C13 C12 Rh1 74.4(5)
C11 C12 Rh1 72.5(5)
C16 C12 Rh1 127.7(6)
C14 C13 C12 108.6(7)
C14 C13 C17 126.4(9)
C12 C13 C17 125.0(8)
C14 C13 Rh1 73.1(5)
C12 C13 Rh1 67.1(5)
C17 C13 Rh1 125.0(6)
C13 C14 C10 108.0(8)
C13 C14 C18 127.4(8)
C10 C14 C18 124.6(8)
C13 C14 Rh1 70.1(4)
C10 C14 Rh1 68.9(4)
C18 C14 Rh1 127.6(6)
C11 C15 H15A 109.5
C11 C15 H15B 109.5
H15A C15 H15B 109.5
C11 C15 H15C 109.5
H15A C15 H15C 109.5
H15B C15 H15C 109.5
C12 C16 H16A 109.5
C12 C16 H16B 109.5
H16A C16 H16B 109.5
C12 C16 H16C 109.5
H16A C16 H16C 109.5
H16B C16 H16C 109.5
C13 C17 H17A 109.5
C13 C17 H17B 109.5
H17A C17 H17B 109.5
C13 C17 H17C 109.5
H17A C17 H17C 109.5
H17B C17 H17C 109.5
C14 C18 H18A 109.5
C14 C18 H18B 109.5
H18A C18 H18B 109.5
C14 C18 H18C 109.5
H18A C18 H18C 109.5
H18B C18 H18C 109.5
C10 C19 H19A 109.5
C10 C19 H19B 109.5
H19A C19 H19B 109.5
C10 C19 H19C 109.5
H19A C19 H19C 109.5
H19B C19 H19C 109.5
F2 C20 F1 105.6(9)
F2 C20 F3 104.8(9)
F1 C20 F3 102.9(9)
F2 C20 C6 114.6(9)
F1 C20 C6 113.9(8)
F3 C20 C6 113.9(9)
C9A Rh1A N1A 78.7(3)
C9A Rh1A C13A 113.7(3)
N1A Rh1A C13A 100.0(3)
C9A Rh1A C11A 113.2(3)
N1A Rh1A C11A 163.1(3)
C13A Rh1A C11A 64.7(3)
C9A Rh1A C12A 96.4(3)
N1A Rh1A C12A 131.8(3)
C13A Rh1A C12A 38.1(3)
C11A Rh1A C12A 38.5(3)
C9A Rh1A C10A 152.3(3)
N1A Rh1A C10A 128.8(3)
C13A Rh1A C10A 63.5(3)
C11A Rh1A C10A 39.3(3)
C12A Rh1A C10A 64.0(3)
C9A Rh1A C14A 152.4(3)
N1A Rh1A C14A 100.6(3)
C13A Rh1A C14A 38.8(3)
C11A Rh1A C14A 63.2(3)
C12A Rh1A C14A 63.3(3)
C10A Rh1A C14A 35.7(3)
C9A Rh1A Cl1A 87.9(2)
N1A Rh1A Cl1A 92.68(19)
C13A Rh1A Cl1A 156.6(2)
C11A Rh1A Cl1A 99.5(2)
C12A Rh1A Cl1A 135.4(3)
C10A Rh1A Cl1A 93.2(2)
C14A Rh1A Cl1A 119.6(2)
C1A N1A N2A 106.7(7)
C1A N1A Rh1A 138.8(6)
N2A N1A Rh1A 113.8(6)
N1A N2A C3A 110.0(8)
N1A N2A C4A 116.2(7)
C3A N2A C4A 133.8(7)
N1A C1A C2A 109.8(8)
N1A C1A H1A 125.1
C2A C1A H1A 125.1
C1A C2A C3A 107.1(9)
C1A C2A H2A 126.5
C3A C2A H2A 126.5
N2A C3A C2A 106.4(8)
N2A C3A H3A 126.8
C2A C3A H3A 126.8
C9A C4A C5A 124.7(9)
C9A C4A N2A 114.3(7)
C5A C4A N2A 120.9(8)
C6A C5A C4A 117.6(8)
C6A C5A H5A 121.2
C4A C5A H5A 121.2
C5A C6A C7A 121.0(8)
C5A C6A C20A 119.5(8)
C7A C6A C20A 119.4(9)
C6A C7A C8A 118.2(9)
C6A C7A H7A 120.9
C8A C7A H7A 120.9
C9A C8A C7A 124.1(8)
C9A C8A H8A 117.9
C7A C8A H8A 117.9
C8A C9A C4A 114.3(8)
C8A C9A Rh1A 129.3(6)
C4A C9A Rh1A 116.3(7)
C14A C10A C19A 129.1(9)
C14A C10A C11A 108.1(8)
C19A C10A C11A 122.8(9)
C14A C10A Rh1A 72.9(5)
C19A C10A Rh1A 125.4(6)
C11A C10A Rh1A 67.7(4)
C12A C11A C10A 106.7(8)
C12A C11A C15A 128.6(9)
C10A C11A C15A 124.5(8)
C12A C11A Rh1A 71.2(5)
C10A C11A Rh1A 72.9(5)
C15A C11A Rh1A 125.4(6)
C13A C12A C11A 108.3(8)
C13A C12A C16A 126.3(9)
C11A C12A C16A 125.4(10)
C13A C12A Rh1A 69.6(5)
C11A C12A Rh1A 70.3(5)
C16A C12A Rh1A 127.2(6)
C12A C13A C14A 107.9(8)
C12A C13A C17A 127.1(9)
C14A C13A C17A 124.7(9)
C12A C13A Rh1A 72.2(5)
C14A C13A Rh1A 74.7(5)
C17A C13A Rh1A 123.5(6)
C10A C14A C13A 108.5(9)
C10A C14A C18A 127.4(9)
C13A C14A C18A 124.0(9)
C10A C14A Rh1A 71.4(5)
C13A C14A Rh1A 66.5(5)
C18A C14A Rh1A 129.3(6)
C11A C15A H15D 109.5
C11A C15A H15E 109.5
H15D C15A H15E 109.5
C11A C15A H15F 109.5
H15D C15A H15F 109.5
H15E C15A H15F 109.5
C12A C16A H16D 109.5
C12A C16A H16E 109.5
H16D C16A H16E 109.5
C12A C16A H16F 109.5
H16D C16A H16F 109.5
H16E C16A H16F 109.5
C13A C17A H17D 109.5
C13A C17A H17E 109.5
H17D C17A H17E 109.5
C13A C17A H17F 109.5
H17D C17A H17F 109.5
H17E C17A H17F 109.5
C14A C18A H18D 109.5
C14A C18A H18E 109.5
H18D C18A H18E 109.5
C14A C18A H18F 109.5
H18D C18A H18F 109.5
H18E C18A H18F 109.5
C10A C19A H19D 109.5
C10A C19A H19E 109.5
H19D C19A H19E 109.5
C10A C19A H19F 109.5
H19D C19A H19F 109.5
H19E C19A H19F 109.5
F2A C20A F1A 106.7(8)
F2A C20A F3A 104.9(9)
F1A C20A F3A 104.7(8)
F2A C20A C6A 114.5(8)
F1A C20A C6A 113.0(9)
F3A C20A C6A 112.3(9)
Cl2 C21 Cl3 112.5(6)
Cl2 C21 H21A 109.1
Cl3 C21 H21A 109.1
Cl2 C21 H21B 109.1
Cl3 C21 H21B 109.1
H21A C21 H21B 107.8

loop_
_geom_bond_atom_site_label_1
_geom_bond_atom_site_label_2
_geom_bond_distance
Rh1 C9 2.026(8)
Rh1 N1 2.083(7)
Rh1 C12 2.106(9)
Rh1 C11 2.170(8)
Rh1 C10 2.183(8)
Rh1 C13 2.201(8)
Rh1 C14 2.240(8)
Rh1 Cl1 2.389(2)
F1 C20 1.305(10)
F2 C20 1.299(11)
F3 C20 1.324(11)
N1 C1 1.304(10)
N1 N2 1.373(8)
N2 C3 1.330(10)
N2 C4 1.393(11)
C1 C2 1.388(11)
C1 H1 0.9500
C2 C3 1.380(12)
C2 H2 0.9500
C3 H3 0.9500
C4 C9 1.377(11)
C4 C5 1.394(10)
C5 C6 1.376(11)
C5 H5 0.9500
C6 C7 1.365(11)
C6 C20 1.469(11)
C7 C8 1.386(11)
C7 H7 0.9500
C8 C9 1.368(11)
C8 H8 0.9500
C10 C11 1.412(11)
C10 C14 1.435(11)
C10 C19 1.462(10)
C11 C12 1.451(11)
C11 C15 1.471(11)
C12 C13 1.424(12)
C12 C16 1.498(12)
C13 C14 1.402(11)
C13 C17 1.490(10)
C14 C18 1.512(11)
C15 H15A 0.9800
C15 H15B 0.9800
C15 H15C 0.9800
C16 H16A 0.9800
C16 H16B 0.9800
C16 H16C 0.9800
C17 H17A 0.9800
C17 H17B 0.9800
C17 H17C 0.9800
C18 H18A 0.9800
C18 H18B 0.9800
C18 H18C 0.9800
C19 H19A 0.9800
C19 H19B 0.9800
C19 H19C 0.9800
Rh1A C9A 2.005(8)
Rh1A N1A 2.081(7)
Rh1A C13A 2.122(8)
Rh1A C11A 2.144(8)
Rh1A C12A 2.156(8)
Rh1A C10A 2.215(8)
Rh1A C14A 2.233(9)
Rh1A Cl1A 2.394(2)
F1A C20A 1.313(10)
F2A C20A 1.299(10)
F3A C20A 1.317(11)
N1A C1A 1.328(10)
N1A N2A 1.352(8)
N2A C3A 1.353(9)
N2A C4A 1.419(10)
C1A C2A 1.365(10)
C1A H1A 0.9500
C2A C3A 1.367(11)
C2A H2A 0.9500
C3A H3A 0.9500
C4A C9A 1.385(10)
C4A C5A 1.389(10)
C5A C6A 1.371(11)
C5A H5A 0.9500
C6A C7A 1.379(11)
C6A C20A 1.480(11)
C7A C8A 1.392(11)
C7A H7A 0.9500
C8A C9A 1.374(11)
C8A H8A 0.9500
C10A C14A 1.364(11)
C10A C19A 1.468(10)
C10A C11A 1.469(12)
C11A C12A 1.418(11)
C11A C15A 1.477(12)
C12A C13A 1.397(12)
C12A C16A 1.481(11)
C13A C14A 1.450(11)
C13A C17A 1.484(11)
C14A C18A 1.501(12)
C15A H15D 0.9800
C15A H15E 0.9800
C15A H15F 0.9800
C16A H16D 0.9800
C16A H16E 0.9800
C16A H16F 0.9800
C17A H17D 0.9800
C17A H17E 0.9800
C17A H17F 0.9800
C18A H18D 0.9800
C18A H18E 0.9800
C18A H18F 0.9800
C19A H19D 0.9800
C19A H19E 0.9800
C19A H19F 0.9800
C21 Cl2 1.688(11)
C21 Cl3 1.759(11)
C21 H21A 0.9900
C21 H21B 0.9900

loop_
_geom_torsion_atom_site_label_1
_geom_torsion_atom_site_label_2
_geom_torsion_atom_site_label_3
_geom_torsion_atom_site_label_4
_geom_torsion
C9 Rh1 N1 C1 178.5(10)
C12 Rh1 N1 C1 -64.5(16)
C11 Rh1 N1 C1 -91.9(10)
C10 Rh1 N1 C1 -62.9(9)
C13 Rh1 N1 C1 -2.0(11)
C14 Rh1 N1 C1 -24.5(10)
Cl1 Rh1 N1 C1 91.2(9)
C9 Rh1 N1 N2 -1.9(5)
C12 Rh1 N1 N2 115.1(11)
C11 Rh1 N1 N2 87.7(6)
C10 Rh1 N1 N2 116.7(5)
C13 Rh1 N1 N2 177.6(5)
C14 Rh1 N1 N2 155.1(5)
Cl1 Rh1 N1 N2 -89.3(5)
C1 N1 N2 C3 1.6(9)
Rh1 N1 N2 C3 -178.1(5)
C1 N1 N2 C4 -178.0(7)
Rh1 N1 N2 C4 2.3(8)
N2 N1 C1 C2 -1.9(9)
Rh1 N1 C1 C2 177.6(6)
N1 C1 C2 C3 1.5(10)
N1 N2 C3 C2 -0.7(9)
C4 N2 C3 C2 178.8(8)
C1 C2 C3 N2 -0.4(10)
C3 N2 C4 C9 179.2(8)
N1 N2 C4 C9 -1.3(10)
C3 N2 C4 C5 -0.7(14)
N1 N2 C4 C5 178.7(7)
C9 C4 C5 C6 2.7(12)
N2 C4 C5 C6 -177.3(7)
C4 C5 C6 C7 2.2(12)
C4 C5 C6 C20 -178.9(7)
C5 C6 C7 C8 -4.4(12)
C20 C6 C7 C8 176.7(8)
C6 C7 C8 C9 2.1(12)
C7 C8 C9 C4 2.4(12)
C7 C8 C9 Rh1 177.4(6)
N2 C4 C9 C8 175.1(7)
C5 C4 C9 C8 -4.9(12)
N2 C4 C9 Rh1 -0.4(9)
C5 C4 C9 Rh1 179.6(6)
N1 Rh1 C9 C8 -173.7(8)
C12 Rh1 C9 C8 20.9(8)
C11 Rh1 C9 C8 59.9(8)
C10 Rh1 C9 C8 91.8(8)
C13 Rh1 C9 C8 6.9(10)
C14 Rh1 C9 C8 86.0(11)
Cl1 Rh1 C9 C8 -81.9(7)
N1 Rh1 C9 C4 1.2(6)
C12 Rh1 C9 C4 -164.1(6)
C11 Rh1 C9 C4 -125.2(6)
C10 Rh1 C9 C4 -93.2(7)
C13 Rh1 C9 C4 -178.1(5)
C14 Rh1 C9 C4 -99.0(10)
Cl1 Rh1 C9 C4 93.1(6)
C9 Rh1 C10 C11 -58.9(6)
N1 Rh1 C10 C11 -140.9(5)
C12 Rh1 C10 C11 38.7(5)
C13 Rh1 C10 C11 81.7(5)
C14 Rh1 C10 C11 117.5(7)
Cl1 Rh1 C10 C11 107.6(6)
C9 Rh1 C10 C14 -176.4(5)
N1 Rh1 C10 C14 101.7(5)
C12 Rh1 C10 C14 -78.8(6)
C11 Rh1 C10 C14 -117.5(7)
C13 Rh1 C10 C14 -35.8(5)
Cl1 Rh1 C10 C14 -9.9(9)
C9 Rh1 C10 C19 63.9(9)
N1 Rh1 C10 C19 -18.1(8)
C12 Rh1 C10 C19 161.4(9)
C11 Rh1 C10 C19 122.8(10)
C13 Rh1 C10 C19 -155.5(9)
C14 Rh1 C10 C19 -119.7(10)
Cl1 Rh1 C10 C19 -129.6(6)
C14 C10 C11 C12 4.8(9)
C19 C10 C11 C12 177.4(8)
Rh1 C10 C11 C12 -58.9(5)
C14 C10 C11 C15 -173.7(8)
C19 C10 C11 C15 -1.1(14)
Rh1 C10 C11 C15 122.6(8)
C14 C10 C11 Rh1 63.8(6)
C19 C10 C11 Rh1 -123.7(8)
C9 Rh1 C11 C10 131.5(5)
N1 Rh1 C11 C10 51.1(6)
C12 Rh1 C11 C10 -117.7(7)
C13 Rh1 C11 C10 -78.7(5)
C14 Rh1 C11 C10 -37.5(5)
Cl1 Rh1 C11 C10 -133.8(4)
C9 Rh1 C11 C12 -110.8(5)
N1 Rh1 C11 C12 168.8(5)
C10 Rh1 C11 C12 117.7(7)
C13 Rh1 C11 C12 38.9(5)
C14 Rh1 C11 C12 80.1(5)
Cl1 Rh1 C11 C12 -16.1(7)
C9 Rh1 C11 C15 8.1(8)
N1 Rh1 C11 C15 -72.3(9)
C12 Rh1 C11 C15 118.9(10)
C10 Rh1 C11 C15 -123.4(10)
C13 Rh1 C11 C15 157.8(9)
C14 Rh1 C11 C15 -161.0(9)
Cl1 Rh1 C11 C15 102.8(8)
C10 C11 C12 C13 -5.3(9)
C15 C11 C12 C13 173.3(8)
Rh1 C11 C12 C13 -66.6(6)
C10 C11 C12 C16 -174.5(8)
C15 C11 C12 C16 4.0(13)
Rh1 C11 C12 C16 124.1(8)
C10 C11 C12 Rh1 61.4(6)
C15 C11 C12 Rh1 -120.1(8)
C9 Rh1 C12 C13 -167.2(5)
N1 Rh1 C12 C13 79.6(13)
C11 Rh1 C12 C13 114.8(7)
C10 Rh1 C12 C13 77.8(5)
C14 Rh1 C12 C13 35.6(5)
Cl1 Rh1 C12 C13 -75.4(5)
C9 Rh1 C12 C11 78.0(5)
N1 Rh1 C12 C11 -35.2(14)
C10 Rh1 C12 C11 -36.9(5)
C13 Rh1 C12 C11 -114.8(7)
C14 Rh1 C12 C11 -79.1(5)
Cl1 Rh1 C12 C11 169.8(4)
C9 Rh1 C12 C16 -42.1(9)
N1 Rh1 C12 C16 -155.2(9)
C11 Rh1 C12 C16 -120.1(10)
C10 Rh1 C12 C16 -157.0(9)
C13 Rh1 C12 C16 125.2(10)
C14 Rh1 C12 C16 160.8(9)
Cl1 Rh1 C12 C16 49.8(8)
C11 C12 C13 C14 3.7(10)
C16 C12 C13 C14 172.5(8)
Rh1 C12 C13 C14 -61.7(6)
C11 C12 C13 C17 -176.9(7)
C16 C12 C13 C17 -8.1(14)
Rh1 C12 C13 C17 117.7(8)
C11 C12 C13 Rh1 65.4(6)
C16 C12 C13 Rh1 -125.8(9)
C9 Rh1 C13 C14 140.9(6)
N1 Rh1 C13 C14 -38.1(7)
C12 Rh1 C13 C14 119.3(7)
C11 Rh1 C13 C14 79.2(6)
C10 Rh1 C13 C14 36.8(5)
Cl1 Rh1 C13 C14 -131.4(5)
C9 Rh1 C13 C12 21.6(8)
N1 Rh1 C13 C12 -157.4(5)
C11 Rh1 C13 C12 -40.1(5)
C10 Rh1 C13 C12 -82.5(5)
C14 Rh1 C13 C12 -119.3(7)
Cl1 Rh1 C13 C12 109.3(5)
C9 Rh1 C13 C17 -96.0(9)
N1 Rh1 C13 C17 84.9(9)
C12 Rh1 C13 C17 -117.6(10)
C11 Rh1 C13 C17 -157.7(9)
C10 Rh1 C13 C17 159.9(9)
C14 Rh1 C13 C17 123.1(11)
Cl1 Rh1 C13 C17 -8.3(8)
C12 C13 C14 C10 -0.7(10)
C17 C13 C14 C10 179.9(7)
Rh1 C13 C14 C10 -58.7(6)
C12 C13 C14 C18 -179.3(8)
C17 C13 C14 C18 1.4(14)
Rh1 C13 C14 C18 122.7(8)
C12 C13 C14 Rh1 58.0(6)
C17 C13 C14 Rh1 -121.4(9)
C11 C10 C14 C13 -2.6(9)
C19 C10 C14 C13 -175.5(7)
Rh1 C10 C14 C13 59.4(6)
C11 C10 C14 C18 176.0(7)
C19 C10 C14 C18 3.1(13)
Rh1 C10 C14 C18 -121.9(8)
C11 C10 C14 Rh1 -62.1(6)
C19 C10 C14 Rh1 125.1(8)
C9 Rh1 C14 C13 -111.2(9)
N1 Rh1 C14 C13 153.8(5)
C12 Rh1 C14 C13 -37.3(5)
C11 Rh1 C14 C13 -81.9(6)
C10 Rh1 C14 C13 -119.4(8)
Cl1 Rh1 C14 C13 55.5(6)
C9 Rh1 C14 C10 8.2(12)
N1 Rh1 C14 C10 -86.7(5)
C12 Rh1 C14 C10 82.1(6)
C11 Rh1 C14 C10 37.6(5)
C13 Rh1 C14 C10 119.4(8)
Cl1 Rh1 C14 C10 174.9(4)
C9 Rh1 C14 C18 126.3(9)
N1 Rh1 C14 C18 31.4(8)
C12 Rh1 C14 C18 -159.8(8)
C11 Rh1 C14 C18 155.7(8)
C10 Rh1 C14 C18 118.1(10)
C13 Rh1 C14 C18 -122.4(9)
Cl1 Rh1 C14 C18 -67.0(8)
C7 C6 C20 F2 117.3(11)
C5 C6 C20 F2 -61.7(12)
C7 C6 C20 F1 -121.0(10)
C5 C6 C20 F1 60.0(12)
C7 C6 C20 F3 -3.4(13)
C5 C6 C20 F3 177.7(8)
C9A Rh1A N1A C1A 175.5(9)
C13A Rh1A N1A C1A 63.1(9)
C11A Rh1A N1A C1A 39.1(15)
C12A Rh1A N1A C1A 87.1(9)
C10A Rh1A N1A C1A -0.9(10)
C14A Rh1A N1A C1A 23.6(9)
Cl1A Rh1A N1A C1A -97.2(9)
C9A Rh1A N1A N2A 7.1(5)
C13A Rh1A N1A N2A -105.3(6)
C11A Rh1A N1A N2A -129.3(10)
C12A Rh1A N1A N2A -81.4(6)
C10A Rh1A N1A N2A -169.3(5)
C14A Rh1A N1A N2A -144.8(5)
Cl1A Rh1A N1A N2A 94.4(5)
C1A N1A N2A C3A 0.0(9)
Rh1A N1A N2A C3A 172.0(5)
C1A N1A N2A C4A 178.8(7)
Rh1A N1A N2A C4A -9.1(8)
N2A N1A C1A C2A -1.1(9)
Rh1A N1A C1A C2A -170.0(6)
N1A C1A C2A C3A 1.8(10)
N1A N2A C3A C2A 1.1(9)
C4A N2A C3A C2A -177.4(8)
C1A C2A C3A N2A -1.7(9)
N1A N2A C4A C9A 6.0(10)
C3A N2A C4A C9A -175.5(8)
N1A N2A C4A C5A -172.3(7)
C3A N2A C4A C5A 6.2(13)
C9A C4A C5A C6A 0.1(12)
N2A C4A C5A C6A 178.2(7)
C4A C5A C6A C7A -2.2(12)
C4A C5A C6A C20A -179.9(7)
C5A C6A C7A C8A 2.2(12)
C20A C6A C7A C8A 179.9(8)
C6A C7A C8A C9A 0.0(12)
C7A C8A C9A C4A -2.0(11)
C7A C8A C9A Rh1A -178.0(6)
C5A C4A C9A C8A 1.9(11)
N2A C4A C9A C8A -176.3(7)
C5A C4A C9A Rh1A 178.5(6)
N2A C4A C9A Rh1A 0.3(9)
N1A Rh1A C9A C8A 172.1(8)
C13A Rh1A C9A C8A -91.9(8)
C11A Rh1A C9A C8A -20.5(8)
C12A Rh1A C9A C8A -56.5(8)
C10A Rh1A C9A C8A -14.0(12)
C14A Rh1A C9A C8A -96.7(10)
Cl1A Rh1A C9A C8A 78.9(7)
N1A Rh1A C9A C4A -3.9(6)
C13A Rh1A C9A C4A 92.1(6)
C11A Rh1A C9A C4A 163.5(5)
C12A Rh1A C9A C4A 127.5(6)
C10A Rh1A C9A C4A 170.0(6)
C14A Rh1A C9A C4A 87.3(9)
Cl1A Rh1A C9A C4A -97.1(6)
C9A Rh1A C10A C14A -128.0(7)
N1A Rh1A C10A C14A 44.3(6)
C13A Rh1A C10A C14A -37.0(5)
C11A Rh1A C10A C14A -118.6(8)
C12A Rh1A C10A C14A -79.7(6)
Cl1A Rh1A C10A C14A 140.4(5)
C9A Rh1A C10A C19A 105.8(9)
N1A Rh1A C10A C19A -81.8(9)
C13A Rh1A C10A C19A -163.1(10)
C11A Rh1A C10A C19A 115.3(10)
C12A Rh1A C10A C19A 154.2(10)
C14A Rh1A C10A C19A -126.2(11)
Cl1A Rh1A C10A C19A 14.2(8)
C9A Rh1A C10A C11A -9.4(9)
N1A Rh1A C10A C11A 162.9(5)
C13A Rh1A C10A C11A 81.6(5)
C12A Rh1A C10A C11A 38.9(5)
C14A Rh1A C10A C11A 118.6(8)
Cl1A Rh1A C10A C11A -101.1(5)
C14A C10A C11A C12A -1.6(9)
C19A C10A C11A C12A 177.6(7)
Rh1A C10A C11A C12A -63.6(5)
C14A C10A C11A C15A -176.4(7)
C19A C10A C11A C15A 2.9(12)
Rh1A C10A C11A C15A 121.6(8)
C14A C10A C11A Rh1A 62.0(6)
C19A C10A C11A Rh1A -118.8(7)
C9A Rh1A C11A C12A -69.8(6)
N1A Rh1A C11A C12A 62.9(12)
C13A Rh1A C11A C12A 36.6(5)
C10A Rh1A C11A C12A 115.0(8)
C14A Rh1A C11A C12A 79.9(6)
Cl1A Rh1A C11A C12A -161.6(5)
C9A Rh1A C11A C10A 175.2(5)
N1A Rh1A C11A C10A -52.1(12)
C13A Rh1A C11A C10A -78.4(5)
C12A Rh1A C11A C10A -115.0(8)
C14A Rh1A C11A C10A -35.0(5)
Cl1A Rh1A C11A C10A 83.4(5)
C9A Rh1A C11A C15A 54.7(9)
N1A Rh1A C11A C15A -172.7(8)
C13A Rh1A C11A C15A 161.0(9)
C12A Rh1A C11A C15A 124.4(11)
C10A Rh1A C11A C15A -120.6(10)
C14A Rh1A C11A C15A -155.6(9)
Cl1A Rh1A C11A C15A -37.1(8)
C10A C11A C12A C13A 5.3(9)
C15A C11A C12A C13A 179.8(8)
Rh1A C11A C12A C13A -59.5(6)
C10A C11A C12A C16A -173.0(7)
C15A C11A C12A C16A 1.5(13)
Rh1A C11A C12A C16A 122.2(8)
C10A C11A C12A Rh1A 64.8(5)
C15A C11A C12A Rh1A -120.7(8)
C9A Rh1A C12A C13A -120.9(5)
N1A Rh1A C12A C13A -40.4(7)
C11A Rh1A C12A C13A 119.3(8)
C10A Rh1A C12A C13A 79.5(6)
C14A Rh1A C12A C13A 39.5(5)
Cl1A Rh1A C12A C13A 145.6(4)
C9A Rh1A C12A C11A 119.8(6)
N1A Rh1A C12A C11A -159.7(5)
C13A Rh1A C12A C11A -119.3(8)
C10A Rh1A C12A C11A -39.7(5)
C14A Rh1A C12A C11A -79.8(6)
Cl1A Rh1A C12A C11A 26.4(7)
C9A Rh1A C12A C16A -0.2(9)
N1A Rh1A C12A C16A 80.3(10)
C13A Rh1A C12A C16A 120.7(11)
C11A Rh1A C12A C16A -120.0(12)
C10A Rh1A C12A C16A -159.8(10)
C14A Rh1A C12A C16A 160.2(10)
Cl1A Rh1A C12A C16A -93.6(9)
C11A C12A C13A C14A -6.9(9)
C16A C12A C13A C14A 171.3(8)
Rh1A C12A C13A C14A -66.8(5)
C11A C12A C13A C17A 178.9(7)
C16A C12A C13A C17A -2.9(14)
Rh1A C12A C13A C17A 119.0(8)
C11A C12A C13A Rh1A 59.9(6)
C16A C12A C13A Rh1A -121.8(8)
C9A Rh1A C13A C12A 68.7(6)
N1A Rh1A C13A C12A 150.6(5)
C11A Rh1A C13A C12A -36.9(5)
C10A Rh1A C13A C12A -80.9(6)
C14A Rh1A C13A C12A -114.9(7)
Cl1A Rh1A C13A C12A -87.6(8)
C9A Rh1A C13A C14A -176.4(5)
N1A Rh1A C13A C14A -94.5(5)
C11A Rh1A C13A C14A 78.0(5)
C12A Rh1A C13A C14A 114.9(7)
C10A Rh1A C13A C14A 34.1(5)
Cl1A Rh1A C13A C14A 27.3(10)
C9A Rh1A C13A C17A -54.6(9)
N1A Rh1A C13A C17A 27.3(9)
C11A Rh1A C13A C17A -160.2(10)
C12A Rh1A C13A C17A -123.3(11)
C10A Rh1A C13A C17A 155.9(10)
C14A Rh1A C13A C17A 121.8(11)
Cl1A Rh1A C13A C17A 149.1(6)
C19A C10A C14A C13A 178.2(8)
C11A C10A C14A C13A -2.6(9)
Rh1A C10A C14A C13A 56.2(5)
C19A C10A C14A C18A -3.7(14)
C11A C10A C14A C18A 175.4(8)
Rh1A C10A C14A C18A -125.8(9)
C19A C10A C14A Rh1A 122.1(9)
C11A C10A C14A Rh1A -58.8(5)
C12A C13A C14A C10A 6.0(9)
C17A C13A C14A C10A -179.6(7)
Rh1A C13A C14A C10A -59.2(6)
C12A C13A C14A C18A -172.1(8)
C17A C13A C14A C18A 2.3(13)
Rh1A C13A C14A C18A 122.7(8)
C12A C13A C14A Rh1A 65.2(6)
C17A C13A C14A Rh1A -120.4(8)
C9A Rh1A C14A C10A 127.9(7)
N1A Rh1A C14A C10A -146.4(5)
C13A Rh1A C14A C10A 120.8(8)
C11A Rh1A C14A C10A 38.6(5)
C12A Rh1A C14A C10A 82.0(6)
Cl1A Rh1A C14A C10A -47.1(6)
C9A Rh1A C14A C13A 7.1(10)
N1A Rh1A C14A C13A 92.8(5)
C11A Rh1A C14A C13A -82.2(5)
C12A Rh1A C14A C13A -38.8(5)
C10A Rh1A C14A C13A -120.8(8)
Cl1A Rh1A C14A C13A -167.9(4)
C9A Rh1A C14A C18A -108.5(10)
N1A Rh1A C14A C18A -22.8(9)
C13A Rh1A C14A C18A -115.6(11)
C11A Rh1A C14A C18A 162.2(10)
C12A Rh1A C14A C18A -154.4(10)
C10A Rh1A C14A C18A 123.6(11)
Cl1A Rh1A C14A C18A 76.5(9)
C5A C6A C20A F2A 82.9(12)
C7A C6A C20A F2A -94.8(11)
C5A C6A C20A F1A -39.5(12)
C7A C6A C20A F1A 142.8(9)
C5A C6A C20A F3A -157.6(8)
C7A C6A C20A F3A 24.7(12)
